data_7706616
loop_
_publ_author_name
'Zhang, Jianfeng'
'Wenzel, Marco'
'Schnaars, Kathleen'
'Hennersdorf, Felix'
'Schwedtmann, Kai'
'M\"arz, Juliane'
'Rossberg, Andr\'e'
'Kaden, Peter'
'Kraus, Florian'
'Stumpf, Thorsten'
'Weigand, Jan J.'

_publ_section_title
;
 Coordination of trivalent lanthanum and cerium, and tetravalent cerium
 and actinides (An = Th(IV), U(IV), Np(IV)) by a 4-phosphoryl
 1<i>H</i>-pyrazol-5-olate ligand in solution and the solid state.
;
_journal_issue 10
_journal_name_full 'Dalton transactions (Cambridge, England : 2003)'
_journal_page_first 3550
_journal_page_last 3558
_journal_paper_doi 10.1039/d1dt00365h
_journal_volume 50
_journal_year 2021
_chemical_formula_moiety 'C68 H96 N8 O16 P4 U, C H2 Cl2'
_chemical_formula_sum 'C69 H98 Cl2 N8 O16 P4 U'
_chemical_formula_weight 1728.36
_space_group_crystal_system monoclinic
_space_group_IT_number 14
_space_group_name_Hall '-P 2ybc'
_space_group_name_H-M_alt 'P 1 21/c 1'
_atom_sites_solution_hydrogens geom
_atom_sites_solution_primary dual
_audit_creation_date 2020-07-28
_audit_creation_method
;
Olex2 1.2
(compiled 2018.05.29 svn.r3508 for OlexSys, GUI svn.r5506)
;
_audit_update_record
;
2020-08-02 deposited with the CCDC.	2021-02-12 downloaded from the CCDC.
;
_cell_angle_alpha 90
_cell_angle_beta 92.9022(4)
_cell_angle_gamma 90
_cell_formula_units_Z 4
_cell_length_a 13.69468(8)
_cell_length_b 24.32535(12)
_cell_length_c 23.65863(10)
_cell_measurement_reflns_used 52319
_cell_measurement_temperature 100.01(10)
_cell_measurement_theta_max 76.7280
_cell_measurement_theta_min 2.5870
_cell_volume 7871.24(7)
_computing_cell_refinement 'CrysAlisPro 1.171.38.43 (Rigaku OD, 2015)'
_computing_data_collection 'CrysAlisPro 1.171.38.43 (Rigaku OD, 2015)'
_computing_data_reduction 'CrysAlisPro 1.171.38.43 (Rigaku OD, 2015)'
_computing_molecular_graphics 'Olex2 (Dolomanov et al., 2009)'
_computing_publication_material 'Olex2 (Dolomanov et al., 2009)'
_computing_structure_refinement 'ShelXL (Sheldrick, 2015)'
_computing_structure_solution 'ShelXT (Sheldrick, 2015)'
_diffrn_ambient_environment N~2~
_diffrn_ambient_temperature 100.01(10)
_diffrn_detector 'CCD plate'
_diffrn_detector_area_resol_mean 10.5700
_diffrn_detector_type AtlasS2
_diffrn_measured_fraction_theta_full 1.000
_diffrn_measured_fraction_theta_max 0.991
_diffrn_measurement_details
;
List of Runs (angles in degrees, time in seconds):

  # Type    Start    End  Width  t~exp~   \w     \q     \k     \f   Frames
#--------------------------------------------------------------------------
  1  \w    -78.00  14.00   0.50    5.00    --  -38.50  98.00 -79.00  184
  2  \w     37.00  64.00   0.50    5.00    --   42.62 -98.00 173.00   54
  3  \w    117.00 142.00   0.50   20.00    --  111.00  98.00 -79.00   50
  4  \w     60.00 106.00   0.50   20.00    --  111.00 -98.00 173.00   92
  5  \w    -82.00  -6.00   0.50    5.00    --  -38.50 125.00  60.00  152
  6  \w   -109.00 -40.00   0.50    5.00    --  -38.50 -38.00-150.00  138
  7  \w      2.00  27.00   0.50    5.00    --  -38.50  38.00  90.00   50
  8  \w   -111.00 -18.00   0.50    5.00    --  -38.50 -38.00 120.00  186
  9  \w     16.00  81.00   0.50    5.00    --   42.62  57.00  60.00  130
 10  \w     33.00  78.00   0.50   20.00    --  111.00 -94.00-150.00   90
 11  \w     42.00  68.00   0.50   20.00    --  111.00 -61.00 -30.00   52
 12  \w     87.00 178.00   0.50   20.00    --  111.00  30.00   0.00  182
 13  \w     97.00 169.00   0.50   20.00    --  111.00 125.00-120.00  144
 14  \w     80.00 107.00   0.50   20.00    --  111.00 -94.00 -60.00   54
 15  \w    131.00 175.00   0.50   20.00    --  111.00  77.00 -60.00   88
 16  \w     84.00 112.00   0.50   20.00    --  111.00 -61.00 -30.00   56
 17  \w     80.00 107.00   0.50   20.00    --  111.00 -94.00-120.00   54
 18  \w     68.00 139.00   0.50   20.00    --  111.00  15.00 -60.00  142
 19  \w    138.00 172.00   0.50   20.00    --  111.00  77.00-120.00   68
 20  \w     45.00 112.00   0.50   20.00    --  111.00-125.00-180.00  134
 21  \w     42.00  69.00   0.50   20.00    --  111.00-125.00  30.00   54
 22  \w     46.00  93.00   0.50   20.00    --  111.00-125.00   0.00   94
 23  \w    103.00 130.00   0.50   20.00    --  111.00  77.00-150.00   54
 24  \w    136.00 177.00   0.50   20.00    --  111.00  77.00-150.00   82
 25  \w     32.00  72.00   0.50   20.00    --  111.00 -94.00  30.00   80
 26  \w     80.00 107.00   0.50   20.00    --  111.00 -94.00  30.00   54
 27  \w     64.00  91.00   0.50   20.00    --  111.00-125.00 -60.00   54
 28  \w     84.00 111.00   0.50   20.00    --  111.00 -45.00   0.00   54
 29  \w     35.00  80.00   0.50   20.00    --  111.00 -15.00 -30.00   90
 30  \w     94.00 136.00   0.50   20.00    --  111.00 -15.00 -30.00   84
 31  \w     40.00  77.00   0.50   20.00    --  111.00 -45.00   0.00   74
 32  \w    113.00 155.00   0.50   20.00    --  111.00 125.00 -60.00   84
 33  \w     40.00  65.00   0.50   20.00    --  111.00-125.00 -30.00   50
 34  \w     74.00 112.00   0.50   20.00    --  111.00-125.00 -30.00   76
 35  \w    145.00 170.00   0.50   20.00    --  111.00  15.00 -60.00   50
 36  \w     58.00 108.00   0.50   20.00    --  111.00-105.00  94.89  100
 37  \w     42.00  69.00   0.50   20.00    --  111.00-125.00 -90.00   54
 38  \w     76.00 112.00   0.50   20.00    --  111.00-125.00 -90.00   72
 39  \w    108.00 135.00   0.50   20.00    --  111.00  77.00-120.00   54
 40  \w     72.00 110.00   0.50   20.00    --  111.00-125.00  30.00   76
 41  \w     80.00 107.00   0.50   20.00    --  111.00 -94.00   0.00   54
 42  \w     40.00 134.00   0.50   20.00    --  111.00 -45.00-180.00  188
;
_diffrn_measurement_device 'four-circle diffractometer'
_diffrn_measurement_device_type 'SuperNova, Dual, Cu at zero, AtlasS2'
_diffrn_measurement_method '\w scans'
_diffrn_orient_matrix_type 'CrysAlisPro convention (1999,Acta A55,543-557)'
_diffrn_orient_matrix_UB_11 -0.0784432000
_diffrn_orient_matrix_UB_12 -0.0406234000
_diffrn_orient_matrix_UB_13 -0.0232503000
_diffrn_orient_matrix_UB_21 0.0795901000
_diffrn_orient_matrix_UB_22 -0.0438414000
_diffrn_orient_matrix_UB_23 -0.0073698000
_diffrn_orient_matrix_UB_31 -0.0145142000
_diffrn_orient_matrix_UB_32 -0.0209360000
_diffrn_orient_matrix_UB_33 0.0604313000
_diffrn_radiation_monochromator mirror
_diffrn_radiation_probe x-ray
_diffrn_radiation_type CuK\a
_diffrn_radiation_wavelength 1.54184
_diffrn_reflns_av_R_equivalents 0.0491
_diffrn_reflns_av_unetI/netI 0.0276
_diffrn_reflns_Laue_measured_fraction_full 1.000
_diffrn_reflns_Laue_measured_fraction_max 0.991
_diffrn_reflns_limit_h_max 17
_diffrn_reflns_limit_h_min -17
_diffrn_reflns_limit_k_max 28
_diffrn_reflns_limit_k_min -30
_diffrn_reflns_limit_l_max 29
_diffrn_reflns_limit_l_min -23
_diffrn_reflns_number 92948
_diffrn_reflns_point_group_measured_fraction_full 1.000
_diffrn_reflns_point_group_measured_fraction_max 0.991
_diffrn_reflns_theta_full 67.684
_diffrn_reflns_theta_max 77.024
_diffrn_reflns_theta_min 2.607
_diffrn_source 'micro-focus sealed X-ray tube'
_diffrn_source_type 'SuperNova (Cu) X-ray Source'
_exptl_absorpt_coefficient_mu 7.751
_exptl_absorpt_correction_T_max 0.779
_exptl_absorpt_correction_T_min 0.522
_exptl_absorpt_correction_type gaussian
_exptl_absorpt_process_details
;
CrysAlisPro 1.171.38.43 (Rigaku Oxford Diffraction, 2015)
Numerical absorption correction based on gaussian integration over
			a multifaceted crystal model
Empirical absorption correction using spherical harmonics,
 implemented in SCALE3 ABSPACK scaling algorithm.
;
_exptl_crystal_colour 'clear colourless'
_exptl_crystal_colour_lustre clear
_exptl_crystal_colour_primary colourless
_exptl_crystal_density_diffrn 1.458
_exptl_crystal_description block
_exptl_crystal_F_000 3528
_exptl_crystal_size_max 0.138
_exptl_crystal_size_mid 0.082
_exptl_crystal_size_min 0.035
_refine_diff_density_max 1.284
_refine_diff_density_min -2.532
_refine_diff_density_rms 0.115
_refine_ls_extinction_method none
_refine_ls_goodness_of_fit_ref 1.095
_refine_ls_hydrogen_treatment constr
_refine_ls_matrix_type full
_refine_ls_number_parameters 966
_refine_ls_number_reflns 16496
_refine_ls_number_restraints 6
_refine_ls_restrained_S_all 1.095
_refine_ls_R_factor_all 0.0417
_refine_ls_R_factor_gt 0.0403
_refine_ls_shift/su_max 0.003
_refine_ls_shift/su_mean 0.000
_refine_ls_structure_factor_coef Fsqd
_refine_ls_weighting_details 'w=1/[\s^2^(Fo^2^)+(0.0670P)^2^+10.2003P] where P=(Fo^2^+2Fc^2^)/3'
_refine_ls_weighting_scheme calc
_refine_ls_wR_factor_gt 0.1072
_refine_ls_wR_factor_ref 0.1090
_reflns_Friedel_coverage 0.000
_reflns_number_gt 15673
_reflns_number_total 16496
_reflns_threshold_expression 'I > 2\s(I)'
_cod_data_source_file d1dt00365h2.cif
_cod_data_source_block jjw1251
_cod_depositor_comments 'Adding full bibliography for 7706609--7706617.cif.'
_cod_database_code 7706616
_shelx_shelxl_version_number 2016/6
_chemical_oxdiff_formula C69H98Cl2N8O16P4U
_shelx_space_group_comment
;
The symmetry employed for this shelxl refinement is uniquely defined
by the following loop, which should always be used as a source of
symmetry information in preference to the above space-group names.
They are only intended as comments.
;
_reflns_odcompleteness_completeness 99.92
_reflns_odcompleteness_iscentric 1
_reflns_odcompleteness_theta 74.33
_olex2_refinement_description
;
1. Fixed Uiso
 At 1.2 times of:
  All C(H) groups, All C(H,H) groups
 At 1.5 times of:
  All C(H,H,H) groups
2. Uiso/Uaniso restraints and constraints
O1 \\sim C1: within 2A with sigma of 0.01 and sigma for terminal atoms of 0.02
3. Others
 Sof(C32B)=Sof(H32B)=Sof(C33B)=Sof(H33A)=Sof(H33B)=Sof(H33C)=Sof(C34B)=
 Sof(H34D)=Sof(H34E)=Sof(H34F)=1-FVAR(1)
 Sof(C32A)=Sof(H32A)=Sof(C33A)=Sof(H33D)=Sof(H33E)=Sof(H33F)=Sof(C34A)=
 Sof(H34A)=Sof(H34B)=Sof(H34C)=FVAR(1)
 Sof(H46A)=Sof(C47B)=Sof(H47D)=Sof(H47E)=Sof(H47F)=Sof(C48B)=Sof(H48D)=
 Sof(H48E)=Sof(H48F)=1-FVAR(2)
 Sof(H46)=Sof(C47A)=Sof(H47A)=Sof(H47B)=Sof(H47C)=Sof(C48A)=Sof(H48A)=
 Sof(H48B)=Sof(H48C)=FVAR(2)
4.a Ternary CH refined with riding coordinates:
 C12(H12), C15(H15), C29(H29), C46(H46), C46(H46A), C49(H49), C63(H63),
 C66(H66), C32A(H32A), C32B(H32B)
4.b Secondary CH2 refined with riding coordinates:
 C69(H69B,H69A)
4.c Aromatic/amide H refined with riding coordinates:
 C6(H6), C7(H7), C9(H9), C10(H10), C23(H23), C24(H24), C26(H26), C27(H27),
 C40(H40), C41(H41), C43(H43), C44(H44), C57(H57), C58(H58), C60(H60), C61(H61)
4.d Idealised Me refined as rotating group:
 C4(H4A,H4B,H4C), C11(H11A,H11B,H11C), C13(H13A,H13B,H13C), C14(H14A,H14B,
 H14C), C16(H16A,H16B,H16C), C17(H17A,H17B,H17C), C21(H21A,H21B,H21C), C28(H28A,
 H28B,H28C), C30(H30A,H30B,H30C), C31(H31A,H31B,H31C), C38(H38A,H38B,H38C),
 C45(H45A,H45B,H45C), C50(H50A,H50B,H50C), C51(H51A,H51B,H51C), C55(H55A,H55B,
 H55C), C62(H62A,H62B,H62C), C64(H64A,H64B,H64C), C65(H65A,H65B,H65C), C67(H67A,
 H67B,H67C), C68(H68A,H68B,H68C), C33A(H33D,H33E,H33F), C34A(H34A,H34B,H34C),
 C47A(H47A,H47B,H47C), C48A(H48A,H48B,H48C), C33B(H33A,H33B,H33C), C34B(H34D,
 H34E,H34F), C47B(H47D,H47E,H47F), C48B(H48D,H48E,H48F)
;
_olex2_submission_special_instructions 'No special instructions were received'
_oxdiff_exptl_absorpt_empirical_details
;
Empirical correction (ABSPACK) includes:
- Absorption correction using spherical harmonics
- Frame scaling
- Detector area scaling
;
_oxdiff_exptl_absorpt_empirical_full_max 3.803
_oxdiff_exptl_absorpt_empirical_full_min 0.687

loop_
_space_group_symop_operation_xyz
'x, y, z'
'-x, y+1/2, -z+1/2'
'-x, -y, -z'
'x, -y-1/2, z-1/2'

loop_
_atom_site_label
_atom_site_type_symbol
_atom_site_fract_x
_atom_site_fract_y
_atom_site_fract_z
_atom_site_U_iso_or_equiv
_atom_site_adp_type
_atom_site_occupancy
_atom_site_site_symmetry_order
_atom_site_calc_flag
_atom_site_refinement_flags_posn
_atom_site_refinement_flags_adp
_atom_site_refinement_flags_occupancy
_atom_site_disorder_assembly
_atom_site_disorder_group
U1 U 0.26904(2) 0.55140(2) 0.72762(2) 0.02398(5) Uani 1 1 d . . . . .
P1 P 0.17784(7) 0.50685(4) 0.86579(4) 0.03295(19) Uani 1 1 d . . . . .
P2 P 0.01186(7) 0.56716(4) 0.67350(4) 0.03373(19) Uani 1 1 d . . . . .
P3 P 0.32124(7) 0.41444(4) 0.67566(4) 0.02938(18) Uani 1 1 d . . . . .
P4 P 0.44834(6) 0.57902(4) 0.61974(3) 0.02499(16) Uani 1 1 d . . . . .
O1 O 0.2051(2) 0.61402(11) 0.78927(11) 0.0352(6) Uani 1 1 d . U . . .
O2 O 0.2121(2) 0.49982(12) 0.80713(10) 0.0344(6) Uani 1 1 d . . . . .
O3 O 0.0908(2) 0.46857(14) 0.88043(12) 0.0422(6) Uani 1 1 d . . . . .
O4 O 0.2578(2) 0.49040(12) 0.91315(11) 0.0371(6) Uani 1 1 d . . . . .
O5 O 0.22296(18) 0.62341(10) 0.66895(10) 0.0284(5) Uani 1 1 d . . . . .
O6 O 0.09860(19) 0.53919(11) 0.70225(12) 0.0311(5) Uani 1 1 d . . . . .
O7 O -0.07923(19) 0.57049(12) 0.71038(12) 0.0368(6) Uani 1 1 d . . . . .
O8 O -0.0342(4) 0.53342(18) 0.62238(16) 0.0736(14) Uani 1 1 d . . . . .
O9 O 0.39922(19) 0.50335(10) 0.76872(10) 0.0295(5) Uani 1 1 d . . . . .
O10 O 0.2548(2) 0.46169(11) 0.68720(10) 0.0304(5) Uani 1 1 d . . . . .
O11 O 0.2663(2) 0.35796(11) 0.67972(12) 0.0390(6) Uani 1 1 d . . . . .
O12 O 0.3587(2) 0.41219(11) 0.61413(11) 0.0329(5) Uani 1 1 d . . . . .
O13 O 0.39223(18) 0.61312(10) 0.74745(10) 0.0273(5) Uani 1 1 d . . . . .
O14 O 0.3706(2) 0.54635(10) 0.64795(11) 0.0284(5) Uani 1 1 d . . . . .
O15 O 0.41853(19) 0.60059(11) 0.55873(10) 0.0306(5) Uani 1 1 d . . . . .
O16 O 0.5372(2) 0.54320(11) 0.60193(11) 0.0313(5) Uani 1 1 d . . . . .
N1 N 0.1379(3) 0.66361(16) 0.86241(14) 0.0399(8) Uani 1 1 d . . . . .
N2 N 0.1009(4) 0.65492(19) 0.91529(16) 0.0556(11) Uani 1 1 d . . . . .
N3 N 0.1410(2) 0.70378(13) 0.63886(14) 0.0352(7) Uani 1 1 d . . . . .
N4 N 0.0470(3) 0.72171(16) 0.62436(17) 0.0440(8) Uani 1 1 d . . . . .
N5 N 0.5421(3) 0.45049(12) 0.77843(14) 0.0300(7) Uani 1 1 d . . . . .
N6 N 0.5797(3) 0.40211(13) 0.75723(14) 0.0357(7) Uani 1 1 d . . . . .
N7 N 0.5209(2) 0.67561(13) 0.74550(12) 0.0284(6) Uani 1 1 d . . . . .
N8 N 0.5878(2) 0.69516(14) 0.70836(13) 0.0333(6) Uani 1 1 d . . . . .
C1 C 0.1652(3) 0.61577(17) 0.83771(16) 0.0343(8) Uani 1 1 d . U . . .
C2 C 0.1426(3) 0.57428(18) 0.87550(15) 0.0348(8) Uani 1 1 d . . . . .
C3 C 0.1043(4) 0.6021(2) 0.92284(18) 0.0511(12) Uani 1 1 d . . . . .
C4 C 0.0689(6) 0.5759(3) 0.9755(2) 0.081(2) Uani 1 1 d . . . . .
H4A H 0.049199 0.604015 1.001005 0.121 Uiso 1 1 calc GR . . . .
H4B H 0.120732 0.554560 0.993356 0.121 Uiso 1 1 calc GR . . . .
H4C H 0.014297 0.552447 0.965742 0.121 Uiso 1 1 calc GR . . . .
C5 C 0.1489(3) 0.71835(19) 0.84228(17) 0.0393(9) Uani 1 1 d . . . . .
C6 C 0.1257(4) 0.7308(2) 0.7862(2) 0.0512(12) Uani 1 1 d . . . . .
H6 H 0.102777 0.703509 0.761443 0.061 Uiso 1 1 calc R . . . .
C7 C 0.1367(4) 0.7843(2) 0.76710(19) 0.0484(11) Uani 1 1 d . . . . .
H7 H 0.121752 0.792258 0.729184 0.058 Uiso 1 1 calc R . . . .
C8 C 0.1692(3) 0.8262(2) 0.8029(2) 0.0513(11) Uani 1 1 d . . . . .
C9 C 0.1904(5) 0.8121(3) 0.8591(2) 0.0671(16) Uani 1 1 d . . . . .
H9 H 0.210922 0.839543 0.884424 0.081 Uiso 1 1 calc R . . . .
C10 C 0.1822(4) 0.7591(2) 0.8787(2) 0.0536(12) Uani 1 1 d . . . . .
H10 H 0.199015 0.750944 0.916347 0.064 Uiso 1 1 calc R . . . .
C11 C 0.1794(6) 0.8842(3) 0.7819(3) 0.082(2) Uani 1 1 d . . . . .
H11A H 0.233429 0.886228 0.757689 0.123 Uiso 1 1 calc GR . . . .
H11B H 0.190836 0.908426 0.813568 0.123 Uiso 1 1 calc GR . . . .
H11C H 0.120438 0.894856 0.761108 0.123 Uiso 1 1 calc GR . . . .
C12 C 0.0863(5) 0.4103(2) 0.8635(2) 0.0560(13) Uani 1 1 d . . . . .
H12 H 0.111664 0.405280 0.825832 0.067 Uiso 1 1 calc R . . . .
C13 C 0.1414(7) 0.3755(3) 0.9066(4) 0.098(3) Uani 1 1 d . . . . .
H13A H 0.209430 0.374994 0.898595 0.147 Uiso 1 1 calc GR . . . .
H13B H 0.116095 0.338656 0.904990 0.147 Uiso 1 1 calc GR . . . .
H13C H 0.133902 0.390407 0.943637 0.147 Uiso 1 1 calc GR . . . .
C14 C -0.0210(7) 0.3936(3) 0.8638(4) 0.093(2) Uani 1 1 d . . . . .
H14A H -0.043413 0.397181 0.901399 0.139 Uiso 1 1 calc GR . . . .
H14B H -0.027955 0.356095 0.851589 0.139 Uiso 1 1 calc GR . . . .
H14C H -0.059190 0.416968 0.838538 0.139 Uiso 1 1 calc GR . . . .
C15 C 0.3562(3) 0.51536(18) 0.91396(16) 0.0375(8) Uani 1 1 d . . . . .
H15 H 0.368759 0.529845 0.876355 0.045 Uiso 1 1 calc R . . . .
C16 C 0.4260(4) 0.4694(2) 0.9285(2) 0.0517(11) Uani 1 1 d . . . . .
H16A H 0.415494 0.456495 0.966029 0.078 Uiso 1 1 calc GR . . . .
H16B H 0.491903 0.482499 0.926740 0.078 Uiso 1 1 calc GR . . . .
H16C H 0.415210 0.439895 0.901995 0.078 Uiso 1 1 calc GR . . . .
C17 C 0.3620(4) 0.5615(2) 0.9569(2) 0.0485(10) Uani 1 1 d . . . . .
H17A H 0.313632 0.588865 0.946762 0.073 Uiso 1 1 calc GR . . . .
H17B H 0.425819 0.577871 0.957576 0.073 Uiso 1 1 calc GR . . . .
H17C H 0.350039 0.547158 0.993751 0.073 Uiso 1 1 calc GR . . . .
C18 C 0.1438(3) 0.64957(15) 0.65530(15) 0.0307(7) Uani 1 1 d . . . . .
C19 C 0.0458(3) 0.63209(17) 0.65219(17) 0.0356(8) Uani 1 1 d . . . . .
C20 C -0.0095(3) 0.6789(2) 0.6323(2) 0.0438(10) Uani 1 1 d . . . . .
C21 C -0.1176(4) 0.6826(2) 0.6205(3) 0.0592(14) Uani 1 1 d . . . . .
H21A H -0.150563 0.672853 0.653899 0.089 Uiso 1 1 calc GR . . . .
H21B H -0.136829 0.657822 0.590358 0.089 Uiso 1 1 calc GR . . . .
H21C H -0.134687 0.719504 0.609579 0.089 Uiso 1 1 calc GR . . . .
C22 C 0.2220(3) 0.73936(16) 0.63325(17) 0.0348(8) Uani 1 1 d . . . . .
C23 C 0.3007(3) 0.73700(15) 0.67223(17) 0.0330(7) Uani 1 1 d . . . . .
H23 H 0.299437 0.713473 0.703167 0.040 Uiso 1 1 calc R . . . .
C24 C 0.3817(3) 0.77013(16) 0.66472(18) 0.0365(8) Uani 1 1 d . . . . .
H24 H 0.434846 0.768155 0.690716 0.044 Uiso 1 1 calc R . . . .
C25 C 0.3851(3) 0.80597(17) 0.61946(19) 0.0404(9) Uani 1 1 d . . . . .
C26 C 0.3045(4) 0.80916(18) 0.58195(19) 0.0452(10) Uani 1 1 d . . . . .
H26 H 0.304647 0.833953 0.552031 0.054 Uiso 1 1 calc R . . . .
C27 C 0.2232(3) 0.77592(18) 0.58822(19) 0.0432(9) Uani 1 1 d . . . . .
H27 H 0.169793 0.778166 0.562398 0.052 Uiso 1 1 calc R . . . .
C28 C 0.4746(4) 0.8409(2) 0.6121(2) 0.0503(11) Uani 1 1 d . . . . .
H28A H 0.483466 0.865479 0.643637 0.075 Uiso 1 1 calc GR . . . .
H28B H 0.466255 0.861709 0.577736 0.075 Uiso 1 1 calc GR . . . .
H28C H 0.530906 0.817576 0.610204 0.075 Uiso 1 1 calc GR . . . .
C29 C -0.0685(3) 0.5868(2) 0.77033(19) 0.0434(9) Uani 1 1 d . . . . .
H29 H 0.000009 0.596052 0.779976 0.052 Uiso 1 1 calc R . . . .
C30 C -0.0971(6) 0.5382(4) 0.8038(3) 0.083(2) Uani 1 1 d . . . . .
H30A H -0.164584 0.529645 0.794942 0.124 Uiso 1 1 calc GR . . . .
H30B H -0.087871 0.546175 0.843397 0.124 Uiso 1 1 calc GR . . . .
H30C H -0.057265 0.507281 0.794511 0.124 Uiso 1 1 calc GR . . . .
C31 C -0.1317(8) 0.6362(4) 0.7792(4) 0.120(4) Uani 1 1 d . . . . .
H31A H -0.109469 0.666313 0.756936 0.179 Uiso 1 1 calc GR . . . .
H31B H -0.127716 0.646229 0.818474 0.179 Uiso 1 1 calc GR . . . .
H31C H -0.198225 0.627684 0.767769 0.179 Uiso 1 1 calc GR . . . .
C35 C 0.4491(3) 0.46064(15) 0.75627(14) 0.0286(7) Uani 1 1 d . . . . .
C36 C 0.4263(3) 0.41698(14) 0.71888(15) 0.0305(7) Uani 1 1 d . . . . .
C37 C 0.5110(3) 0.38256(15) 0.72154(16) 0.0351(8) Uani 1 1 d . . . . .
C38 C 0.5277(4) 0.33088(18) 0.6896(2) 0.0473(10) Uani 1 1 d . . . . .
H38A H 0.592419 0.317461 0.698974 0.071 Uiso 1 1 calc GR . . . .
H38B H 0.520778 0.338130 0.649718 0.071 Uiso 1 1 calc GR . . . .
H38C H 0.480621 0.303751 0.699553 0.071 Uiso 1 1 calc GR . . . .
C39 C 0.5983(3) 0.48051(16) 0.81990(15) 0.0308(7) Uani 1 1 d . . . . .
C40 C 0.6729(3) 0.45367(16) 0.85134(18) 0.0347(8) Uani 1 1 d . . . . .
H40 H 0.686575 0.416883 0.844548 0.042 Uiso 1 1 calc R . . . .
C41 C 0.7263(3) 0.48265(19) 0.89292(16) 0.0379(8) Uani 1 1 d . . . . .
H41 H 0.776330 0.464779 0.913669 0.045 Uiso 1 1 calc R . . . .
C42 C 0.7076(3) 0.5371(2) 0.90440(17) 0.0383(8) Uani 1 1 d . . . . .
C43 C 0.6330(3) 0.56305(19) 0.87269(18) 0.0392(8) Uani 1 1 d . . . . .
H43 H 0.618887 0.599688 0.880037 0.047 Uiso 1 1 calc R . . . .
C44 C 0.5788(3) 0.53549(18) 0.83016(17) 0.0348(8) Uani 1 1 d . . . . .
H44 H 0.529998 0.553747 0.808809 0.042 Uiso 1 1 calc R . . . .
C45 C 0.7678(4) 0.5685(2) 0.9492(2) 0.0480(10) Uani 1 1 d . . . . .
H45A H 0.781362 0.545210 0.981366 0.072 Uiso 1 1 calc GR . . . .
H45B H 0.732069 0.600240 0.960499 0.072 Uiso 1 1 calc GR . . . .
H45C H 0.828251 0.579932 0.933940 0.072 Uiso 1 1 calc GR . . . .
C46 C 0.2023(4) 0.3459(2) 0.7264(2) 0.0499(11) Uani 1 1 d . . . . .
H46 H 0.165289 0.378566 0.736613 0.060 Uiso 0.768(10) 1 calc R . P A 1
H46A H 0.224114 0.368221 0.759079 0.060 Uiso 0.232(10) 1 calc R . P A 2
C49 C 0.2943(4) 0.4085(3) 0.56368(17) 0.0533(13) Uani 1 1 d . . . . .
H49 H 0.227204 0.418401 0.571997 0.064 Uiso 1 1 calc R . . . .
C50 C 0.2990(8) 0.3514(3) 0.5423(3) 0.114(4) Uani 1 1 d . . . . .
H50A H 0.362598 0.344585 0.528561 0.172 Uiso 1 1 calc GR . . . .
H50B H 0.250314 0.346400 0.512091 0.172 Uiso 1 1 calc GR . . . .
H50C H 0.286974 0.326222 0.572419 0.172 Uiso 1 1 calc GR . . . .
C51 C 0.3341(12) 0.4471(3) 0.5210(3) 0.135(6) Uani 1 1 d . . . . .
H51A H 0.342605 0.482872 0.537636 0.203 Uiso 1 1 calc GR . . . .
H51B H 0.289118 0.449380 0.488647 0.203 Uiso 1 1 calc GR . . . .
H51C H 0.395948 0.433664 0.509537 0.203 Uiso 1 1 calc GR . . . .
C52 C 0.4594(2) 0.63691(14) 0.72072(14) 0.0260(6) Uani 1 1 d . . . . .
C53 C 0.4885(2) 0.63165(14) 0.66482(14) 0.0263(6) Uani 1 1 d . . . . .
C54 C 0.5673(3) 0.66911(16) 0.66048(15) 0.0302(7) Uani 1 1 d . . . . .
C55 C 0.6233(3) 0.6811(2) 0.60933(17) 0.0420(9) Uani 1 1 d . . . . .
H55A H 0.579906 0.695897 0.580041 0.063 Uiso 1 1 calc GR . . . .
H55B H 0.652128 0.647757 0.596214 0.063 Uiso 1 1 calc GR . . . .
H55C H 0.673911 0.707303 0.618849 0.063 Uiso 1 1 calc GR . . . .
C56 C 0.5327(3) 0.68829(15) 0.80384(15) 0.0321(7) Uani 1 1 d . . . . .
C57 C 0.4549(3) 0.68518(16) 0.83926(17) 0.0358(8) Uani 1 1 d . . . . .
H57 H 0.392473 0.676440 0.824705 0.043 Uiso 1 1 calc R . . . .
C58 C 0.4718(4) 0.69533(18) 0.89686(18) 0.0431(9) Uani 1 1 d . . . . .
H58 H 0.419868 0.693033 0.920580 0.052 Uiso 1 1 calc R . . . .
C59 C 0.5633(4) 0.7087(2) 0.91975(18) 0.0467(10) Uani 1 1 d . . . . .
C60 C 0.6393(3) 0.7139(2) 0.88308(18) 0.0446(10) Uani 1 1 d . . . . .
H60 H 0.700945 0.724545 0.897432 0.054 Uiso 1 1 calc R . . . .
C61 C 0.6248(3) 0.70358(18) 0.82559(17) 0.0374(8) Uani 1 1 d . . . . .
H61 H 0.676468 0.706867 0.801766 0.045 Uiso 1 1 calc R . . . .
C62 C 0.5823(5) 0.7133(3) 0.9837(2) 0.0646(15) Uani 1 1 d . . . . .
H62A H 0.612306 0.680037 0.997866 0.097 Uiso 1 1 calc GR . . . .
H62B H 0.521568 0.718959 1.001332 0.097 Uiso 1 1 calc GR . . . .
H62C H 0.625160 0.743790 0.992023 0.097 Uiso 1 1 calc GR . . . .
C63 C 0.3394(3) 0.64035(19) 0.54896(17) 0.0404(9) Uani 1 1 d . . . . .
H63 H 0.330907 0.661724 0.583478 0.049 Uiso 1 1 calc R . . . .
C64 C 0.2468(4) 0.6099(3) 0.5328(2) 0.0592(14) Uani 1 1 d . . . . .
H64A H 0.254865 0.589938 0.498414 0.089 Uiso 1 1 calc GR . . . .
H64B H 0.194066 0.635690 0.527330 0.089 Uiso 1 1 calc GR . . . .
H64C H 0.232245 0.584736 0.562489 0.089 Uiso 1 1 calc GR . . . .
C65 C 0.3713(4) 0.6778(2) 0.5025(2) 0.0576(13) Uani 1 1 d . . . . .
H65A H 0.429215 0.697304 0.515301 0.086 Uiso 1 1 calc GR . . . .
H65B H 0.320118 0.703586 0.492836 0.086 Uiso 1 1 calc GR . . . .
H65C H 0.384893 0.656274 0.469791 0.086 Uiso 1 1 calc GR . . . .
C66 C 0.5872(3) 0.50518(18) 0.64162(17) 0.0420(9) Uani 1 1 d . . . . .
H66 H 0.542924 0.495138 0.671213 0.050 Uiso 1 1 calc R . . . .
C67 C 0.6093(4) 0.45458(19) 0.6071(2) 0.0521(12) Uani 1 1 d . . . . .
H67A H 0.549286 0.439150 0.591578 0.078 Uiso 1 1 calc GR . . . .
H67B H 0.642597 0.427928 0.631024 0.078 Uiso 1 1 calc GR . . . .
H67C H 0.650078 0.464631 0.576948 0.078 Uiso 1 1 calc GR . . . .
C68 C 0.6770(4) 0.5322(2) 0.6684(2) 0.0592(14) Uani 1 1 d . . . . .
H68A H 0.720327 0.542379 0.639514 0.089 Uiso 1 1 calc GR . . . .
H68B H 0.709669 0.507025 0.694260 0.089 Uiso 1 1 calc GR . . . .
H68C H 0.658311 0.564496 0.688571 0.089 Uiso 1 1 calc GR . . . .
C32A C -0.0573(6) 0.4737(4) 0.6294(4) 0.042(2) Uani 0.524(7) 1 d . . P B 1
H32A H -0.096540 0.470632 0.662787 0.050 Uiso 0.524(7) 1 calc R . P B 1
C33A C 0.0253(7) 0.4319(4) 0.6370(5) 0.055(3) Uani 0.524(7) 1 d . . P B 1
H33D H 0.064922 0.433065 0.604626 0.082 Uiso 0.524(7) 1 calc GR . P B 1
H33E H -0.001691 0.395756 0.640571 0.082 Uiso 0.524(7) 1 calc GR . P B 1
H33F H 0.064862 0.440662 0.670424 0.082 Uiso 0.524(7) 1 calc GR . P B 1
C34A C -0.1232(7) 0.4606(5) 0.5794(4) 0.051(2) Uani 0.524(7) 1 d . . P B 1
H34A H -0.173139 0.488206 0.575143 0.076 Uiso 0.524(7) 1 calc GR . P B 1
H34B H -0.153057 0.425345 0.584595 0.076 Uiso 0.524(7) 1 calc GR . P B 1
H34C H -0.086119 0.459734 0.546022 0.076 Uiso 0.524(7) 1 calc GR . P B 1
C47A C 0.2665(7) 0.3246(3) 0.7776(3) 0.069(2) Uani 0.768(10) 1 d . . P A 1
H47A H 0.300362 0.291911 0.766936 0.103 Uiso 0.768(10) 1 calc GR . P A 1
H47B H 0.225670 0.316268 0.808325 0.103 Uiso 0.768(10) 1 calc GR . P A 1
H47C H 0.313111 0.352272 0.789324 0.103 Uiso 0.768(10) 1 calc GR . P A 1
C48A C 0.1359(6) 0.3025(3) 0.7018(5) 0.078(3) Uani 0.768(10) 1 d . . P A 1
H48A H 0.103353 0.316033 0.667678 0.117 Uiso 0.768(10) 1 calc GR . P A 1
H48B H 0.088165 0.293109 0.728536 0.117 Uiso 0.768(10) 1 calc GR . P A 1
H48C H 0.173390 0.270473 0.693330 0.117 Uiso 0.768(10) 1 calc GR . P A 1
C32B C -0.0088(7) 0.5221(4) 0.5735(4) 0.044(2) Uani 0.476(7) 1 d . . P B 2
H32B H 0.043679 0.547193 0.563552 0.052 Uiso 0.476(7) 1 calc R . P B 2
C33B C 0.0332(11) 0.4646(7) 0.5813(6) 0.080(5) Uani 0.476(7) 1 d . . P B 2
H33A H 0.094534 0.466610 0.602793 0.120 Uiso 0.476(7) 1 calc GR . P B 2
H33B H 0.043282 0.448646 0.544974 0.120 Uiso 0.476(7) 1 calc GR . P B 2
H33C H -0.011566 0.442272 0.601179 0.120 Uiso 0.476(7) 1 calc GR . P B 2
C34B C -0.0893(8) 0.5245(6) 0.5281(5) 0.059(3) Uani 0.476(7) 1 d . . P B 2
H34D H -0.143779 0.503002 0.539390 0.088 Uiso 0.476(7) 1 calc GR . P B 2
H34E H -0.066145 0.510154 0.493474 0.088 Uiso 0.476(7) 1 calc GR . P B 2
H34F H -0.109583 0.562002 0.522504 0.088 Uiso 0.476(7) 1 calc GR . P B 2
C47B C 0.0896(15) 0.3642(8) 0.7072(8) 0.044(5) Uiso 0.232(10) 1 d . . P A 2
H47D H 0.088917 0.402107 0.695780 0.066 Uiso 0.232(10) 1 calc GR . P A 2
H47E H 0.048448 0.359531 0.738492 0.066 Uiso 0.232(10) 1 calc GR . P A 2
H47F H 0.065813 0.341748 0.676107 0.066 Uiso 0.232(10) 1 calc GR . P A 2
C48B C 0.2058(17) 0.2912(9) 0.7425(9) 0.051(5) Uiso 0.232(10) 1 d . . P A 2
H48D H 0.196088 0.268295 0.709612 0.076 Uiso 0.232(10) 1 calc GR . P A 2
H48E H 0.155283 0.284009 0.768192 0.076 Uiso 0.232(10) 1 calc GR . P A 2
H48F H 0.268383 0.283326 0.760773 0.076 Uiso 0.232(10) 1 calc GR . P A 2
Cl1 Cl 0.86477(12) 0.77587(7) 0.47674(8) 0.0818(5) Uani 1 1 d . . . . .
Cl2 Cl 0.99132(16) 0.68008(7) 0.47149(8) 0.0848(5) Uani 1 1 d . . . . .
C69 C 0.9836(4) 0.7510(2) 0.4885(2) 0.0528(11) Uani 1 1 d . . . . .
H69B H 1.004274 0.756448 0.527895 0.063 Uiso 1 1 calc R . . . .
H69A H 1.027452 0.771702 0.465536 0.063 Uiso 1 1 calc R . . . .

loop_
_atom_site_aniso_label
_atom_site_aniso_U_11
_atom_site_aniso_U_22
_atom_site_aniso_U_33
_atom_site_aniso_U_23
_atom_site_aniso_U_13
_atom_site_aniso_U_12
U1 0.02832(8) 0.02567(8) 0.01817(7) -0.00334(3) 0.00329(5) 0.00182(3)
P1 0.0334(5) 0.0460(5) 0.0199(4) -0.0002(3) 0.0050(3) 0.0069(4)
P2 0.0360(5) 0.0363(5) 0.0283(4) 0.0019(4) -0.0042(4) -0.0077(4)
P3 0.0400(5) 0.0257(4) 0.0230(4) -0.0035(3) 0.0071(3) -0.0004(3)
P4 0.0257(4) 0.0309(4) 0.0183(4) -0.0011(3) 0.0010(3) 0.0015(3)
O1 0.0450(15) 0.0366(14) 0.0250(12) -0.0105(10) 0.0104(11) 0.0039(11)
O2 0.0402(14) 0.0427(15) 0.0207(11) 0.0008(10) 0.0048(10) 0.0064(11)
O3 0.0462(17) 0.0541(18) 0.0270(13) -0.0020(12) 0.0087(11) -0.0019(14)
O4 0.0400(15) 0.0472(16) 0.0243(12) 0.0048(11) 0.0033(10) 0.0072(12)
O5 0.0271(12) 0.0296(12) 0.0286(12) 0.0027(9) 0.0009(9) 0.0010(9)
O6 0.0292(13) 0.0297(12) 0.0350(13) -0.0013(10) 0.0064(10) -0.0010(10)
O7 0.0256(13) 0.0429(15) 0.0414(15) 0.0057(12) -0.0044(11) -0.0048(11)
O8 0.117(4) 0.059(2) 0.042(2) 0.0056(17) -0.029(2) -0.038(2)
O9 0.0335(13) 0.0309(12) 0.0241(11) -0.0042(9) 0.0007(9) 0.0084(10)
O10 0.0374(14) 0.0291(12) 0.0247(12) -0.0046(10) 0.0037(10) -0.0012(10)
O11 0.0507(17) 0.0307(13) 0.0369(14) -0.0049(11) 0.0138(12) -0.0038(12)
O12 0.0410(14) 0.0331(13) 0.0253(12) -0.0039(10) 0.0067(10) 0.0004(11)
O13 0.0288(12) 0.0297(12) 0.0235(11) -0.0044(9) 0.0028(9) -0.0021(9)
O14 0.0313(13) 0.0313(13) 0.0225(12) -0.0032(9) 0.0006(10) -0.0028(9)
O15 0.0313(13) 0.0409(14) 0.0196(11) 0.0013(10) -0.0002(9) 0.0037(10)
O16 0.0349(14) 0.0379(13) 0.0214(12) 0.0018(10) 0.0049(10) 0.0073(10)
N1 0.0433(19) 0.050(2) 0.0266(15) -0.0086(14) 0.0063(13) 0.0177(15)
N2 0.078(3) 0.062(3) 0.0287(18) -0.0036(16) 0.0154(18) 0.028(2)
N3 0.0310(16) 0.0321(16) 0.0417(17) 0.0085(13) -0.0051(13) 0.0009(12)
N4 0.0327(17) 0.0446(19) 0.054(2) 0.0174(16) -0.0066(15) 0.0020(14)
N5 0.0360(17) 0.0285(15) 0.0259(15) 0.0021(10) 0.0051(13) 0.0083(11)
N6 0.0458(19) 0.0302(15) 0.0317(15) 0.0018(12) 0.0077(13) 0.0117(13)
N7 0.0288(14) 0.0309(15) 0.0251(14) -0.0022(11) -0.0006(11) -0.0015(11)
N8 0.0296(15) 0.0402(17) 0.0299(15) -0.0005(13) -0.0012(12) -0.0036(12)
C1 0.0278(17) 0.046(2) 0.0289(17) -0.0078(15) -0.0050(13) 0.0089(15)
C2 0.0353(19) 0.047(2) 0.0229(16) -0.0061(15) 0.0049(14) 0.0168(16)
C3 0.062(3) 0.063(3) 0.029(2) -0.0016(19) 0.0134(19) 0.029(2)
C4 0.119(6) 0.082(4) 0.046(3) 0.011(3) 0.043(3) 0.049(4)
C5 0.037(2) 0.050(2) 0.0307(18) -0.0095(16) 0.0044(15) 0.0153(17)
C6 0.066(3) 0.049(3) 0.039(2) -0.0090(19) -0.005(2) 0.022(2)
C7 0.050(3) 0.058(3) 0.037(2) -0.0029(19) 0.0051(18) 0.023(2)
C8 0.036(2) 0.066(3) 0.052(3) 0.001(2) 0.0038(19) -0.011(2)
C9 0.074(4) 0.075(4) 0.051(3) -0.007(3) -0.009(3) -0.035(3)
C10 0.057(3) 0.067(3) 0.036(2) -0.008(2) -0.004(2) -0.007(2)
C11 0.083(5) 0.091(5) 0.071(4) 0.016(3) -0.006(3) -0.047(4)
C12 0.081(4) 0.052(3) 0.037(2) -0.0085(19) 0.018(2) -0.014(3)
C13 0.107(6) 0.047(3) 0.138(7) -0.005(4) -0.017(5) 0.000(4)
C14 0.111(6) 0.075(5) 0.090(5) 0.007(4) -0.017(5) -0.029(4)
C15 0.0353(19) 0.049(2) 0.0280(17) 0.0038(16) 0.0041(14) 0.0090(17)
C16 0.046(3) 0.061(3) 0.048(3) 0.005(2) 0.000(2) 0.021(2)
C17 0.046(3) 0.054(3) 0.045(3) -0.005(2) -0.005(2) 0.005(2)
C18 0.0309(18) 0.0333(18) 0.0278(17) 0.0029(13) -0.0001(13) -0.0027(14)
C19 0.0299(18) 0.039(2) 0.0369(19) 0.0086(15) -0.0068(14) -0.0062(15)
C20 0.033(2) 0.049(2) 0.048(2) 0.0155(19) -0.0076(17) -0.0022(17)
C21 0.038(2) 0.065(3) 0.074(3) 0.027(3) -0.011(2) -0.006(2)
C22 0.0333(19) 0.0296(17) 0.042(2) 0.0027(15) 0.0010(15) 0.0014(14)
C23 0.0335(18) 0.0274(17) 0.0381(19) -0.0021(14) 0.0016(15) 0.0019(14)
C24 0.0307(18) 0.0325(18) 0.046(2) -0.0084(16) 0.0011(15) 0.0000(14)
C25 0.041(2) 0.0326(19) 0.048(2) -0.0097(17) 0.0132(17) -0.0058(16)
C26 0.057(3) 0.036(2) 0.043(2) 0.0061(17) 0.0057(19) -0.0074(18)
C27 0.047(2) 0.042(2) 0.041(2) 0.0084(17) -0.0025(18) -0.0049(18)
C28 0.049(3) 0.045(2) 0.058(3) -0.011(2) 0.018(2) -0.016(2)
C29 0.0312(19) 0.057(3) 0.042(2) -0.0020(19) 0.0041(16) 0.0029(17)
C30 0.085(5) 0.117(6) 0.047(3) 0.013(3) 0.007(3) -0.035(4)
C31 0.137(9) 0.123(8) 0.097(6) -0.035(5) -0.001(6) 0.070(7)
C35 0.0375(19) 0.0284(16) 0.0203(15) 0.0022(13) 0.0049(13) 0.0055(14)
C36 0.043(2) 0.0241(16) 0.0250(16) 0.0018(12) 0.0059(14) 0.0048(14)
C37 0.049(2) 0.0252(16) 0.0315(18) 0.0025(14) 0.0088(16) 0.0079(15)
C38 0.064(3) 0.033(2) 0.046(2) -0.0051(17) 0.007(2) 0.0114(19)
C39 0.0323(18) 0.0372(19) 0.0235(16) 0.0034(14) 0.0065(13) 0.0032(14)
C40 0.034(2) 0.038(2) 0.033(2) 0.0074(14) 0.0073(16) 0.0059(14)
C41 0.0298(18) 0.052(2) 0.0320(18) 0.0093(16) 0.0022(14) 0.0049(16)
C42 0.035(2) 0.052(2) 0.0282(18) 0.0054(17) 0.0004(15) -0.0023(17)
C43 0.043(2) 0.041(2) 0.034(2) -0.0027(17) -0.0004(17) 0.0039(17)
C44 0.0339(19) 0.0379(19) 0.0323(19) 0.0012(16) -0.0029(15) 0.0043(16)
C45 0.042(2) 0.061(3) 0.040(2) 0.002(2) -0.0051(18) -0.003(2)
C46 0.050(3) 0.046(2) 0.056(3) 0.006(2) 0.026(2) -0.0063(19)
C49 0.045(2) 0.090(4) 0.0247(19) 0.009(2) 0.0038(17) 0.026(2)
C50 0.218(11) 0.078(4) 0.042(3) 0.010(3) -0.048(5) -0.078(6)
C51 0.321(18) 0.056(4) 0.029(3) 0.007(2) -0.006(6) -0.025(6)
C52 0.0253(15) 0.0277(16) 0.0245(15) -0.0018(12) -0.0024(12) 0.0038(12)
C53 0.0244(15) 0.0316(17) 0.0228(15) -0.0015(12) 0.0002(12) 0.0008(12)
C54 0.0265(16) 0.0366(18) 0.0271(17) 0.0000(13) -0.0025(13) 0.0028(14)
C55 0.036(2) 0.058(3) 0.0319(19) 0.0025(17) 0.0006(15) -0.0114(18)
C56 0.038(2) 0.0300(17) 0.0278(17) -0.0075(13) -0.0026(14) 0.0040(14)
C57 0.038(2) 0.0353(19) 0.0337(19) -0.0114(15) 0.0011(15) -0.0015(15)
C58 0.054(3) 0.043(2) 0.033(2) -0.0120(17) 0.0110(17) -0.0002(18)
C59 0.058(3) 0.051(3) 0.031(2) -0.0159(18) -0.0023(18) -0.003(2)
C60 0.044(2) 0.054(3) 0.035(2) -0.0140(18) -0.0056(17) -0.0047(19)
C61 0.0335(19) 0.046(2) 0.0321(19) -0.0085(16) -0.0016(15) -0.0021(16)
C62 0.083(4) 0.081(4) 0.030(2) -0.019(2) -0.001(2) -0.004(3)
C63 0.037(2) 0.056(2) 0.0280(18) -0.0037(17) -0.0064(15) 0.0140(18)
C64 0.036(2) 0.106(4) 0.035(2) -0.010(2) -0.0094(18) 0.003(2)
C65 0.070(3) 0.061(3) 0.041(2) 0.018(2) -0.009(2) 0.013(3)
C66 0.052(2) 0.044(2) 0.0313(19) 0.0122(16) 0.0118(17) 0.0191(18)
C67 0.060(3) 0.038(2) 0.061(3) 0.010(2) 0.022(2) 0.013(2)
C68 0.058(3) 0.069(3) 0.049(3) -0.008(2) -0.015(2) 0.032(3)
C32A 0.031(4) 0.051(5) 0.041(4) -0.011(3) -0.007(3) -0.004(3)
C33A 0.036(4) 0.051(5) 0.075(7) -0.020(5) -0.020(4) 0.003(4)
C34A 0.033(4) 0.072(6) 0.046(5) -0.021(4) -0.009(4) -0.005(4)
C47A 0.082(6) 0.060(4) 0.067(5) 0.019(4) 0.038(4) 0.015(4)
C48A 0.057(5) 0.051(4) 0.129(8) 0.006(4) 0.037(5) -0.010(3)
C32B 0.035(4) 0.061(6) 0.035(4) -0.013(4) 0.003(3) -0.009(4)
C33B 0.076(9) 0.089(9) 0.074(9) -0.044(8) -0.015(7) 0.038(8)
C34B 0.043(5) 0.087(9) 0.047(6) -0.010(5) 0.004(4) -0.004(5)
Cl1 0.0656(9) 0.0729(9) 0.1036(12) 0.0007(8) -0.0293(8) 0.0130(7)
Cl2 0.1028(13) 0.0634(9) 0.0909(11) 0.0076(8) 0.0318(10) 0.0164(8)
C69 0.043(2) 0.063(3) 0.052(3) 0.014(2) -0.005(2) -0.009(2)

loop_
_atom_type_symbol
_atom_type_description
_atom_type_scat_dispersion_real
_atom_type_scat_dispersion_imag
_atom_type_scat_source
C C 0.0181 0.0091 'International Tables Vol C Tables 4.2.6.8 and 6.1.1.4'
H H 0.0000 0.0000 'International Tables Vol C Tables 4.2.6.8 and 6.1.1.4'
Cl Cl 0.3639 0.7018 'International Tables Vol C Tables 4.2.6.8 and 6.1.1.4'
N N 0.0311 0.0180 'International Tables Vol C Tables 4.2.6.8 and 6.1.1.4'
O O 0.0492 0.0322 'International Tables Vol C Tables 4.2.6.8 and 6.1.1.4'
P P 0.2955 0.4335 'International Tables Vol C Tables 4.2.6.8 and 6.1.1.4'
U U -4.3638 13.4090 'International Tables Vol C Tables 4.2.6.8 and 6.1.1.4'

loop_
_exptl_crystal_face_index_h
_exptl_crystal_face_index_k
_exptl_crystal_face_index_l
_exptl_crystal_face_perp_dist
0 0 1 0.0097
0 0 -1 0.0258
-8 5 -1 0.0289
1 16 2 0.0349
-6 -10 -4 0.0432
6 -12 -1 0.0416

loop_
_geom_angle_atom_site_label_1
_geom_angle_atom_site_label_2
_geom_angle_atom_site_label_3
_geom_angle
_geom_angle_site_symmetry_1
_geom_angle_site_symmetry_3
_geom_angle_publ_flag
O1 U1 O2 72.80(10) . . ?
O1 U1 O6 81.06(10) . . ?
O1 U1 O10 146.04(10) . . ?
O1 U1 O14 141.43(9) . . ?
O5 U1 O1 77.18(9) . . ?
O5 U1 O2 140.59(9) . . ?
O5 U1 O6 73.14(9) . . ?
O5 U1 O9 145.32(9) . . ?
O5 U1 O10 116.08(9) . . ?
O5 U1 O14 73.62(9) . . ?
O6 U1 O2 77.45(9) . . ?
O6 U1 O14 113.09(9) . . ?
O9 U1 O1 112.18(9) . . ?
O9 U1 O2 71.48(9) . . ?
O9 U1 O6 139.87(9) . . ?
O9 U1 O10 75.59(9) . . ?
O9 U1 O14 80.72(9) . . ?
O10 U1 O2 79.31(9) . . ?
O10 U1 O6 74.20(9) . . ?
O10 U1 O14 71.20(9) . . ?
O13 U1 O1 74.76(10) . . ?
O13 U1 O2 116.32(9) . . ?
O13 U1 O5 78.55(9) . . ?
O13 U1 O6 146.11(9) . . ?
O13 U1 O9 72.54(9) . . ?
O13 U1 O10 136.58(9) . . ?
O13 U1 O14 75.19(8) . . ?
O14 U1 O2 143.59(9) . . ?
O2 P1 O3 114.52(17) . . ?
O2 P1 O4 112.99(16) . . ?
O2 P1 C2 109.53(18) . . ?
O3 P1 O4 101.59(17) . . ?
O3 P1 C2 108.3(2) . . ?
O4 P1 C2 109.55(18) . . ?
O6 P2 O7 114.01(15) . . ?
O6 P2 O8 113.0(2) . . ?
O6 P2 C19 109.15(17) . . ?
O7 P2 O8 99.0(2) . . ?
O7 P2 C19 110.48(19) . . ?
O8 P2 C19 110.9(2) . . ?
O10 P3 O11 111.25(16) . . ?
O10 P3 O12 115.19(15) . . ?
O10 P3 C36 111.13(16) . . ?
O11 P3 C36 112.51(17) . . ?
O12 P3 O11 101.91(15) . . ?
O12 P3 C36 104.42(17) . . ?
O14 P4 O15 115.20(15) . . ?
O14 P4 O16 113.54(15) . . ?
O14 P4 C53 108.92(15) . . ?
O15 P4 O16 96.18(14) . . ?
O15 P4 C53 112.17(16) . . ?
O16 P4 C53 110.37(16) . . ?
C1 O1 U1 140.4(3) . . ?
P1 O2 U1 142.08(17) . . ?
C12 O3 P1 122.3(3) . . ?
C15 O4 P1 120.3(2) . . ?
C18 O5 U1 136.9(2) . . ?
P2 O6 U1 142.62(16) . . ?
C29 O7 P2 120.6(2) . . ?
C32A O8 P2 120.1(4) . . ?
C32B O8 P2 135.0(6) . . ?
C35 O9 U1 136.2(2) . . ?
P3 O10 U1 137.36(16) . . ?
C46 O11 P3 121.7(3) . . ?
C49 O12 P3 123.5(3) . . ?
C52 O13 U1 137.3(2) . . ?
P4 O14 U1 140.25(14) . . ?
C63 O15 P4 121.5(2) . . ?
C66 O16 P4 121.5(2) . . ?
N2 N1 C5 119.5(3) . . ?
C1 N1 N2 112.1(4) . . ?
C1 N1 C5 128.2(3) . . ?
C3 N2 N1 105.2(3) . . ?
N4 N3 C22 120.4(3) . . ?
C18 N3 N4 112.6(3) . . ?
C18 N3 C22 127.0(3) . . ?
C20 N4 N3 105.1(3) . . ?
N6 N5 C39 119.2(3) . . ?
C35 N5 N6 111.6(3) . . ?
C35 N5 C39 129.1(3) . . ?
C37 N6 N5 105.7(3) . . ?
N8 N7 C56 119.9(3) . . ?
C52 N7 N8 112.0(3) . . ?
C52 N7 C56 127.0(3) . . ?
C54 N8 N7 105.2(3) . . ?
O1 C1 N1 123.0(4) . . ?
O1 C1 C2 131.4(4) . . ?
N1 C1 C2 105.6(3) . . ?
C1 C2 P1 122.0(3) . . ?
C1 C2 C3 105.2(4) . . ?
C3 C2 P1 132.0(4) . . ?
N2 C3 C2 111.8(4) . . ?
N2 C3 C4 121.6(4) . . ?
C2 C3 C4 126.6(5) . . ?
C3 C4 H4A 109.5 . . ?
C3 C4 H4B 109.5 . . ?
C3 C4 H4C 109.5 . . ?
H4A C4 H4B 109.5 . . ?
H4A C4 H4C 109.5 . . ?
H4B C4 H4C 109.5 . . ?
C6 C5 N1 120.2(4) . . ?
C10 C5 N1 120.1(4) . . ?
C10 C5 C6 119.7(5) . . ?
C5 C6 H6 120.2 . . ?
C5 C6 C7 119.7(5) . . ?
C7 C6 H6 120.2 . . ?
C6 C7 H7 119.1 . . ?
C8 C7 C6 121.8(4) . . ?
C8 C7 H7 119.1 . . ?
C7 C8 C9 116.8(5) . . ?
C7 C8 C11 121.4(5) . . ?
C9 C8 C11 121.9(5) . . ?
C8 C9 H9 118.8 . . ?
C10 C9 C8 122.4(5) . . ?
C10 C9 H9 118.8 . . ?
C5 C10 H10 120.2 . . ?
C9 C10 C5 119.6(5) . . ?
C9 C10 H10 120.2 . . ?
C8 C11 H11A 109.5 . . ?
C8 C11 H11B 109.5 . . ?
C8 C11 H11C 109.5 . . ?
H11A C11 H11B 109.5 . . ?
H11A C11 H11C 109.5 . . ?
H11B C11 H11C 109.5 . . ?
O3 C12 H12 110.9 . . ?
O3 C12 C13 110.3(5) . . ?
O3 C12 C14 106.4(5) . . ?
C13 C12 H12 110.9 . . ?
C13 C12 C14 107.3(6) . . ?
C14 C12 H12 110.9 . . ?
C12 C13 H13A 109.5 . . ?
C12 C13 H13B 109.5 . . ?
C12 C13 H13C 109.5 . . ?
H13A C13 H13B 109.5 . . ?
H13A C13 H13C 109.5 . . ?
H13B C13 H13C 109.5 . . ?
C12 C14 H14A 109.5 . . ?
C12 C14 H14B 109.5 . . ?
C12 C14 H14C 109.5 . . ?
H14A C14 H14B 109.5 . . ?
H14A C14 H14C 109.5 . . ?
H14B C14 H14C 109.5 . . ?
O4 C15 H15 109.7 . . ?
O4 C15 C16 105.5(4) . . ?
O4 C15 C17 109.2(3) . . ?
C16 C15 H15 109.7 . . ?
C16 C15 C17 112.8(4) . . ?
C17 C15 H15 109.7 . . ?
C15 C16 H16A 109.5 . . ?
C15 C16 H16B 109.5 . . ?
C15 C16 H16C 109.5 . . ?
H16A C16 H16B 109.5 . . ?
H16A C16 H16C 109.5 . . ?
H16B C16 H16C 109.5 . . ?
C15 C17 H17A 109.5 . . ?
C15 C17 H17B 109.5 . . ?
C15 C17 H17C 109.5 . . ?
H17A C17 H17B 109.5 . . ?
H17A C17 H17C 109.5 . . ?
H17B C17 H17C 109.5 . . ?
O5 C18 N3 123.9(3) . . ?
O5 C18 C19 130.9(4) . . ?
N3 C18 C19 105.2(3) . . ?
C18 C19 P2 122.1(3) . . ?
C18 C19 C20 105.3(3) . . ?
C20 C19 P2 132.5(3) . . ?
N4 C20 C19 111.8(4) . . ?
N4 C20 C21 120.5(4) . . ?
C19 C20 C21 127.7(4) . . ?
C20 C21 H21A 109.5 . . ?
C20 C21 H21B 109.5 . . ?
C20 C21 H21C 109.5 . . ?
H21A C21 H21B 109.5 . . ?
H21A C21 H21C 109.5 . . ?
H21B C21 H21C 109.5 . . ?
C23 C22 N3 119.9(4) . . ?
C23 C22 C27 120.0(4) . . ?
C27 C22 N3 120.1(4) . . ?
C22 C23 H23 120.3 . . ?
C22 C23 C24 119.4(4) . . ?
C24 C23 H23 120.3 . . ?
C23 C24 H24 119.2 . . ?
C25 C24 C23 121.5(4) . . ?
C25 C24 H24 119.2 . . ?
C24 C25 C28 120.2(4) . . ?
C26 C25 C24 118.3(4) . . ?
C26 C25 C28 121.4(4) . . ?
C25 C26 H26 119.4 . . ?
C25 C26 C27 121.1(4) . . ?
C27 C26 H26 119.4 . . ?
C22 C27 C26 119.6(4) . . ?
C22 C27 H27 120.2 . . ?
C26 C27 H27 120.2 . . ?
C25 C28 H28A 109.5 . . ?
C25 C28 H28B 109.5 . . ?
C25 C28 H28C 109.5 . . ?
H28A C28 H28B 109.5 . . ?
H28A C28 H28C 109.5 . . ?
H28B C28 H28C 109.5 . . ?
O7 C29 H29 109.5 . . ?
O7 C29 C30 106.4(4) . . ?
O7 C29 C31 108.6(5) . . ?
C30 C29 H29 109.5 . . ?
C30 C29 C31 113.2(7) . . ?
C31 C29 H29 109.5 . . ?
C29 C30 H30A 109.5 . . ?
C29 C30 H30B 109.5 . . ?
C29 C30 H30C 109.5 . . ?
H30A C30 H30B 109.5 . . ?
H30A C30 H30C 109.5 . . ?
H30B C30 H30C 109.5 . . ?
C29 C31 H31A 109.5 . . ?
C29 C31 H31B 109.5 . . ?
C29 C31 H31C 109.5 . . ?
H31A C31 H31B 109.5 . . ?
H31A C31 H31C 109.5 . . ?
H31B C31 H31C 109.5 . . ?
O9 C35 N5 123.4(3) . . ?
O9 C35 C36 130.6(4) . . ?
N5 C35 C36 106.0(3) . . ?
C35 C36 P3 123.5(3) . . ?
C35 C36 C37 105.1(3) . . ?
C37 C36 P3 131.0(3) . . ?
N6 C37 C36 111.6(3) . . ?
N6 C37 C38 120.3(4) . . ?
C36 C37 C38 128.1(4) . . ?
C37 C38 H38A 109.5 . . ?
C37 C38 H38B 109.5 . . ?
C37 C38 H38C 109.5 . . ?
H38A C38 H38B 109.5 . . ?
H38A C38 H38C 109.5 . . ?
H38B C38 H38C 109.5 . . ?
C40 C39 N5 119.0(4) . . ?
C44 C39 N5 121.0(3) . . ?
C44 C39 C40 120.0(4) . . ?
C39 C40 H40 120.5 . . ?
C41 C40 C39 119.1(4) . . ?
C41 C40 H40 120.5 . . ?
C40 C41 H41 119.0 . . ?
C42 C41 C40 122.0(4) . . ?
C42 C41 H41 119.0 . . ?
C41 C42 C43 118.0(4) . . ?
C41 C42 C45 121.4(4) . . ?
C43 C42 C45 120.5(4) . . ?
C42 C43 H43 119.3 . . ?
C42 C43 C44 121.5(4) . . ?
C44 C43 H43 119.3 . . ?
C39 C44 C43 119.4(4) . . ?
C39 C44 H44 120.3 . . ?
C43 C44 H44 120.3 . . ?
C42 C45 H45A 109.5 . . ?
C42 C45 H45B 109.5 . . ?
C42 C45 H45C 109.5 . . ?
H45A C45 H45B 109.5 . . ?
H45A C45 H45C 109.5 . . ?
H45B C45 H45C 109.5 . . ?
O11 C46 H46 111.0 . . ?
O11 C46 H46A 108.1 . . ?
O11 C46 C47A 108.5(4) . . ?
O11 C46 C48A 102.9(5) . . ?
O11 C46 C47B 108.9(8) . . ?
C47A C46 H46 111.0 . . ?
C48A C46 H46 111.0 . . ?
C48A C46 C47A 112.3(6) . . ?
C47B C46 H46A 108.1 . . ?
C48B C46 O11 112.6(10) . . ?
C48B C46 H46A 108.1 . . ?
C48B C46 C47B 110.8(12) . . ?
O12 C49 H49 110.9 . . ?
O12 C49 C50 107.7(4) . . ?
O12 C49 C51 106.7(6) . . ?
C50 C49 H49 110.9 . . ?
C50 C49 C51 109.5(5) . . ?
C51 C49 H49 110.9 . . ?
C49 C50 H50A 109.5 . . ?
C49 C50 H50B 109.5 . . ?
C49 C50 H50C 109.5 . . ?
H50A C50 H50B 109.5 . . ?
H50A C50 H50C 109.5 . . ?
H50B C50 H50C 109.5 . . ?
C49 C51 H51A 109.5 . . ?
C49 C51 H51B 109.5 . . ?
C49 C51 H51C 109.5 . . ?
H51A C51 H51B 109.5 . . ?
H51A C51 H51C 109.5 . . ?
H51B C51 H51C 109.5 . . ?
O13 C52 N7 122.6(3) . . ?
O13 C52 C53 131.9(3) . . ?
N7 C52 C53 105.5(3) . . ?
C52 C53 P4 123.3(3) . . ?
C52 C53 C54 105.2(3) . . ?
C54 C53 P4 130.2(3) . . ?
N8 C54 C53 112.1(3) . . ?
N8 C54 C55 120.5(4) . . ?
C53 C54 C55 127.4(3) . . ?
C54 C55 H55A 109.5 . . ?
C54 C55 H55B 109.5 . . ?
C54 C55 H55C 109.5 . . ?
H55A C55 H55B 109.5 . . ?
H55A C55 H55C 109.5 . . ?
H55B C55 H55C 109.5 . . ?
C57 C56 N7 121.6(3) . . ?
C61 C56 N7 118.4(4) . . ?
C61 C56 C57 120.0(3) . . ?
C56 C57 H57 120.5 . . ?
C56 C57 C58 119.0(4) . . ?
C58 C57 H57 120.5 . . ?
C57 C58 H58 119.0 . . ?
C59 C58 C57 122.0(4) . . ?
C59 C58 H58 119.0 . . ?
C58 C59 C60 118.0(4) . . ?
C58 C59 C62 120.9(5) . . ?
C60 C59 C62 120.9(5) . . ?
C59 C60 H60 119.4 . . ?
C61 C60 C59 121.2(4) . . ?
C61 C60 H60 119.4 . . ?
C56 C61 H61 120.2 . . ?
C60 C61 C56 119.6(4) . . ?
C60 C61 H61 120.2 . . ?
C59 C62 H62A 109.5 . . ?
C59 C62 H62B 109.5 . . ?
C59 C62 H62C 109.5 . . ?
H62A C62 H62B 109.5 . . ?
H62A C62 H62C 109.5 . . ?
H62B C62 H62C 109.5 . . ?
O15 C63 H63 109.8 . . ?
O15 C63 C64 108.9(4) . . ?
O15 C63 C65 106.0(4) . . ?
C64 C63 H63 109.8 . . ?
C64 C63 C65 112.6(4) . . ?
C65 C63 H63 109.8 . . ?
C63 C64 H64A 109.5 . . ?
C63 C64 H64B 109.5 . . ?
C63 C64 H64C 109.5 . . ?
H64A C64 H64B 109.5 . . ?
H64A C64 H64C 109.5 . . ?
H64B C64 H64C 109.5 . . ?
C63 C65 H65A 109.5 . . ?
C63 C65 H65B 109.5 . . ?
C63 C65 H65C 109.5 . . ?
H65A C65 H65B 109.5 . . ?
H65A C65 H65C 109.5 . . ?
H65B C65 H65C 109.5 . . ?
O16 C66 H66 109.3 . . ?
O16 C66 C67 105.5(4) . . ?
O16 C66 C68 109.9(4) . . ?
C67 C66 H66 109.3 . . ?
C68 C66 H66 109.3 . . ?
C68 C66 C67 113.6(4) . . ?
C66 C67 H67A 109.5 . . ?
C66 C67 H67B 109.5 . . ?
C66 C67 H67C 109.5 . . ?
H67A C67 H67B 109.5 . . ?
H67A C67 H67C 109.5 . . ?
H67B C67 H67C 109.5 . . ?
C66 C68 H68A 109.5 . . ?
C66 C68 H68B 109.5 . . ?
C66 C68 H68C 109.5 . . ?
H68A C68 H68B 109.5 . . ?
H68A C68 H68C 109.5 . . ?
H68B C68 H68C 109.5 . . ?
O8 C32A H32A 106.9 . . ?
O8 C32A C33A 119.9(7) . . ?
C33A C32A H32A 106.9 . . ?
C34A C32A O8 104.0(7) . . ?
C34A C32A H32A 106.9 . . ?
C34A C32A C33A 111.6(8) . . ?
C32A C33A H33D 109.5 . . ?
C32A C33A H33E 109.5 . . ?
C32A C33A H33F 109.5 . . ?
H33D C33A H33E 109.5 . . ?
H33D C33A H33F 109.5 . . ?
H33E C33A H33F 109.5 . . ?
C32A C34A H34A 109.5 . . ?
C32A C34A H34B 109.5 . . ?
C32A C34A H34C 109.5 . . ?
H34A C34A H34B 109.5 . . ?
H34A C34A H34C 109.5 . . ?
H34B C34A H34C 109.5 . . ?
C46 C47A H47A 109.5 . . ?
C46 C47A H47B 109.5 . . ?
C46 C47A H47C 109.5 . . ?
H47A C47A H47B 109.5 . . ?
H47A C47A H47C 109.5 . . ?
H47B C47A H47C 109.5 . . ?
C46 C48A H48A 109.5 . . ?
C46 C48A H48B 109.5 . . ?
C46 C48A H48C 109.5 . . ?
H48A C48A H48B 109.5 . . ?
H48A C48A H48C 109.5 . . ?
H48B C48A H48C 109.5 . . ?
O8 C32B H32B 109.0 . . ?
O8 C32B C33B 102.1(9) . . ?
O8 C32B C34B 115.0(8) . . ?
C33B C32B H32B 109.0 . . ?
C34B C32B H32B 109.0 . . ?
C34B C32B C33B 112.6(10) . . ?
C32B C33B H33A 109.5 . . ?
C32B C33B H33B 109.5 . . ?
C32B C33B H33C 109.5 . . ?
H33A C33B H33B 109.5 . . ?
H33A C33B H33C 109.5 . . ?
H33B C33B H33C 109.5 . . ?
C32B C34B H34D 109.5 . . ?
C32B C34B H34E 109.5 . . ?
C32B C34B H34F 109.5 . . ?
H34D C34B H34E 109.5 . . ?
H34D C34B H34F 109.5 . . ?
H34E C34B H34F 109.5 . . ?
C46 C47B H47D 109.5 . . ?
C46 C47B H47E 109.5 . . ?
C46 C47B H47F 109.5 . . ?
H47D C47B H47E 109.5 . . ?
H47D C47B H47F 109.5 . . ?
H47E C47B H47F 109.5 . . ?
C46 C48B H48D 109.5 . . ?
C46 C48B H48E 109.5 . . ?
C46 C48B H48F 109.5 . . ?
H48D C48B H48E 109.5 . . ?
H48D C48B H48F 109.5 . . ?
H48E C48B H48F 109.5 . . ?
Cl1 C69 Cl2 111.5(3) . . ?
Cl1 C69 H69B 109.3 . . ?
Cl1 C69 H69A 109.3 . . ?
Cl2 C69 H69B 109.3 . . ?
Cl2 C69 H69A 109.3 . . ?
H69B C69 H69A 108.0 . . ?

loop_
_geom_bond_atom_site_label_1
_geom_bond_atom_site_label_2
_geom_bond_distance
_geom_bond_site_symmetry_2
_geom_bond_publ_flag
U1 O1 2.312(2) . ?
U1 O2 2.423(3) . ?
U1 O5 2.303(2) . ?
U1 O6 2.399(3) . ?
U1 O9 2.305(2) . ?
U1 O10 2.387(3) . ?
U1 O13 2.289(2) . ?
U1 O14 2.402(3) . ?
P1 O2 1.497(3) . ?
P1 O3 1.565(3) . ?
P1 O4 1.578(3) . ?
P1 C2 1.728(4) . ?
P2 O6 1.502(3) . ?
P2 O7 1.560(3) . ?
P2 O8 1.567(4) . ?
P2 C19 1.729(4) . ?
P3 O10 1.500(3) . ?
P3 O11 1.571(3) . ?
P3 O12 1.569(3) . ?
P3 C36 1.723(4) . ?
P4 O14 1.510(3) . ?
P4 O15 1.570(2) . ?
P4 O16 1.572(3) . ?
P4 C53 1.738(3) . ?
O1 C1 1.295(5) . ?
O3 C12 1.472(6) . ?
O4 C15 1.478(5) . ?
O5 C18 1.284(5) . ?
O7 C29 1.473(5) . ?
O8 C32A 1.499(10) . ?
O8 C32B 1.255(10) . ?
O9 C35 1.285(4) . ?
O11 C46 1.474(5) . ?
O12 C49 1.451(5) . ?
O13 C52 1.281(4) . ?
O15 C63 1.462(5) . ?
O16 C66 1.463(4) . ?
N1 N2 1.390(5) . ?
N1 C1 1.363(5) . ?
N1 C5 1.425(6) . ?
N2 C3 1.299(7) . ?
N3 N4 1.386(5) . ?
N3 C18 1.375(5) . ?
N3 C22 1.419(5) . ?
N4 C20 1.318(6) . ?
N5 N6 1.388(4) . ?
N5 C35 1.375(5) . ?
N5 C39 1.418(5) . ?
N6 C37 1.321(6) . ?
N7 N8 1.385(4) . ?
N7 C52 1.375(4) . ?
N7 C56 1.415(5) . ?
N8 C54 1.316(5) . ?
C1 C2 1.394(6) . ?
C2 C3 1.431(5) . ?
C3 C4 1.500(7) . ?
C4 H4A 0.9600 . ?
C4 H4B 0.9600 . ?
C4 H4C 0.9600 . ?
C5 C6 1.382(6) . ?
C5 C10 1.377(7) . ?
C6 H6 0.9300 . ?
C6 C7 1.389(7) . ?
C7 H7 0.9300 . ?
C7 C8 1.383(7) . ?
C8 C9 1.390(8) . ?
C8 C11 1.504(8) . ?
C9 H9 0.9300 . ?
C9 C10 1.376(8) . ?
C10 H10 0.9300 . ?
C11 H11A 0.9600 . ?
C11 H11B 0.9600 . ?
C11 H11C 0.9600 . ?
C12 H12 0.9800 . ?
C12 C13 1.500(10) . ?
C12 C14 1.525(10) . ?
C13 H13A 0.9600 . ?
C13 H13B 0.9600 . ?
C13 H13C 0.9600 . ?
C14 H14A 0.9600 . ?
C14 H14B 0.9600 . ?
C14 H14C 0.9600 . ?
C15 H15 0.9800 . ?
C15 C16 1.498(6) . ?
C15 C17 1.515(6) . ?
C16 H16A 0.9600 . ?
C16 H16B 0.9600 . ?
C16 H16C 0.9600 . ?
C17 H17A 0.9600 . ?
C17 H17B 0.9600 . ?
C17 H17C 0.9600 . ?
C18 C19 1.406(5) . ?
C19 C20 1.433(6) . ?
C20 C21 1.495(6) . ?
C21 H21A 0.9600 . ?
C21 H21B 0.9600 . ?
C21 H21C 0.9600 . ?
C22 C23 1.384(6) . ?
C22 C27 1.388(6) . ?
C23 H23 0.9300 . ?
C23 C24 1.389(6) . ?
C24 H24 0.9300 . ?
C24 C25 1.384(6) . ?
C25 C26 1.384(7) . ?
C25 C28 1.508(6) . ?
C26 H26 0.9300 . ?
C26 C27 1.390(6) . ?
C27 H27 0.9300 . ?
C28 H28A 0.9600 . ?
C28 H28B 0.9600 . ?
C28 H28C 0.9600 . ?
C29 H29 0.9800 . ?
C29 C30 1.486(8) . ?
C29 C31 1.503(9) . ?
C30 H30A 0.9600 . ?
C30 H30B 0.9600 . ?
C30 H30C 0.9600 . ?
C31 H31A 0.9600 . ?
C31 H31B 0.9600 . ?
C31 H31C 0.9600 . ?
C35 C36 1.407(5) . ?
C36 C37 1.429(5) . ?
C37 C38 1.490(5) . ?
C38 H38A 0.9600 . ?
C38 H38B 0.9600 . ?
C38 H38C 0.9600 . ?
C39 C40 1.395(5) . ?
C39 C44 1.387(6) . ?
C40 H40 0.9300 . ?
C40 C41 1.388(6) . ?
C41 H41 0.9300 . ?
C41 C42 1.378(7) . ?
C42 C43 1.389(6) . ?
C42 C45 1.516(6) . ?
C43 H43 0.9300 . ?
C43 C44 1.392(6) . ?
C44 H44 0.9300 . ?
C45 H45A 0.9600 . ?
C45 H45B 0.9600 . ?
C45 H45C 0.9600 . ?
C46 H46 0.9800 . ?
C46 H46A 0.9800 . ?
C46 C47A 1.550(10) . ?
C46 C48A 1.491(10) . ?
C46 C47B 1.65(2) . ?
C46 C48B 1.38(2) . ?
C49 H49 0.9800 . ?
C49 C50 1.480(9) . ?
C49 C51 1.501(10) . ?
C50 H50A 0.9600 . ?
C50 H50B 0.9600 . ?
C50 H50C 0.9600 . ?
C51 H51A 0.9600 . ?
C51 H51B 0.9600 . ?
C51 H51C 0.9600 . ?
C52 C53 1.406(5) . ?
C53 C54 1.421(5) . ?
C54 C55 1.494(5) . ?
C55 H55A 0.9600 . ?
C55 H55B 0.9600 . ?
C55 H55C 0.9600 . ?
C56 C57 1.390(6) . ?
C56 C61 1.389(5) . ?
C57 H57 0.9300 . ?
C57 C58 1.393(6) . ?
C58 H58 0.9300 . ?
C58 C59 1.377(7) . ?
C59 C60 1.395(7) . ?
C59 C62 1.526(6) . ?
C60 H60 0.9300 . ?
C60 C61 1.387(6) . ?
C61 H61 0.9300 . ?
C62 H62A 0.9600 . ?
C62 H62B 0.9600 . ?
C62 H62C 0.9600 . ?
C63 H63 0.9800 . ?
C63 C64 1.501(7) . ?
C63 C65 1.509(7) . ?
C64 H64A 0.9600 . ?
C64 H64B 0.9600 . ?
C64 H64C 0.9600 . ?
C65 H65A 0.9600 . ?
C65 H65B 0.9600 . ?
C65 H65C 0.9600 . ?
C66 H66 0.9800 . ?
C66 C67 1.516(6) . ?
C66 C68 1.506(8) . ?
C67 H67A 0.9600 . ?
C67 H67B 0.9600 . ?
C67 H67C 0.9600 . ?
C68 H68A 0.9600 . ?
C68 H68B 0.9600 . ?
C68 H68C 0.9600 . ?
C32A H32A 0.9800 . ?
C32A C33A 1.524(12) . ?
C32A C34A 1.487(11) . ?
C33A H33D 0.9600 . ?
C33A H33E 0.9600 . ?
C33A H33F 0.9600 . ?
C34A H34A 0.9600 . ?
C34A H34B 0.9600 . ?
C34A H34C 0.9600 . ?
C47A H47A 0.9600 . ?
C47A H47B 0.9600 . ?
C47A H47C 0.9600 . ?
C48A H48A 0.9600 . ?
C48A H48B 0.9600 . ?
C48A H48C 0.9600 . ?
C32B H32B 0.9800 . ?
C32B C33B 1.520(17) . ?
C32B C34B 1.501(13) . ?
C33B H33A 0.9600 . ?
C33B H33B 0.9600 . ?
C33B H33C 0.9600 . ?
C34B H34D 0.9600 . ?
C34B H34E 0.9600 . ?
C34B H34F 0.9600 . ?
C47B H47D 0.9600 . ?
C47B H47E 0.9600 . ?
C47B H47F 0.9600 . ?
C48B H48D 0.9600 . ?
C48B H48E 0.9600 . ?
C48B H48F 0.9600 . ?
Cl1 C69 1.744(5) . ?
Cl2 C69 1.777(6) . ?
C69 H69B 0.9700 . ?
C69 H69A 0.9700 . ?

loop_
_exptl_oxdiff_crystal_face_indexfrac_h
_exptl_oxdiff_crystal_face_indexfrac_k
_exptl_oxdiff_crystal_face_indexfrac_l
_exptl_oxdiff_crystal_face_x
_exptl_oxdiff_crystal_face_y
_exptl_oxdiff_crystal_face_z
-0.0000 0.0000 0.9996 -0.0232 -0.0074 0.0604
0.0000 -0.0000 -0.9996 0.0232 0.0074 -0.0604
-7.9944 4.9923 -1.0153 0.4479 -0.8477 -0.0498
0.9966 15.9898 1.9979 -0.7742 -0.6364 -0.2285
-5.9935 -9.9966 -4.0073 0.9694 -0.0092 0.0541
5.9971 -11.9887 -0.9862 0.0395 1.0102 0.1044
